data_4321256
loop_
_publ_author_name
'Paul G. Jene'
'James A. Ibers'

_publ_section_title
;
 Structural Characterization of the Picket Fence (TpivPP) Porphyrins
 Co(TpivPP), Co(TpivPP)(NO2)(1-MeIm), and Co(TpivPP)(NO2)(1,2-Me2Im)
;
_journal_name_full 'Inorganic Chemistry'
_journal_page_first 3823
_journal_page_last 3827
_journal_paper_doi 10.1021/ic000127p
_journal_volume 39
_journal_year 2000
_chemical_formula_sum 'C68 H70 Co N11 O6'
_chemical_formula_weight 1196.28
_chemical_name_common Co(TpivPP)(NO~2~)(1-MeIm)
_chemical_name_systematic
; 
 (nitro)(1-methylimidazolato)(\a,\a,\a,\a-tetrakis
(o-pivalamidophenyl)porphyrinato)cobalt(III)
;
_space_group_IT_number 15
_symmetry_cell_setting monoclinic
_symmetry_space_group_name_Hall '-C 2yc'
_symmetry_space_group_name_H-M 'C 1 2/c 1'
_atom_sites_solution_hydrogens geom
_atom_sites_solution_primary direct
_atom_sites_solution_secondary difmap
_audit_creation_method SHELXL-97
_cell_angle_alpha 90
_cell_angle_beta 90.68(3)
_cell_angle_gamma 90
_cell_formula_units_Z 4
_cell_length_a 18.522(4)
_cell_length_b 18.942(4)
_cell_length_c 18.177(4)
_cell_measurement_reflns_used 2859
_cell_measurement_temperature 203(2)
_cell_measurement_theta_max 25.02
_cell_measurement_theta_min 1.54
_cell_volume 6377(2)
_computing_cell_refinement 'SMART version 5.101 (Bruker, 1999)'
_computing_data_collection 'SMART version 5.101 (Bruker, 1999)'
_computing_data_reduction 'SAINT-Plus version 5.101 (Bruker, 1999)'
_computing_molecular_graphics 'SHELXTL-99 (Sheldrick, 1999)'
_computing_publication_material 'SHELXTL-99 (Sheldrick, 1999)'
_computing_structure_refinement 'SHELXL-99 (Sheldrick, 1999)'
_computing_structure_solution 'SHELXS-99 (Sheldrick, 1990)'
_diffrn_ambient_temperature 203(2)
_diffrn_measured_fraction_theta_full 0.999
_diffrn_measured_fraction_theta_max 0.999
_diffrn_measurement_device_type 'Bruker Smart 1000 CCD'
_diffrn_measurement_method \w
_diffrn_radiation_monochromator graphite
_diffrn_radiation_source 'standard-focus sealed tube'
_diffrn_radiation_type 'Mo K\a'
_diffrn_radiation_wavelength 0.71073
_diffrn_reflns_av_R_equivalents 0.072
_diffrn_reflns_av_sigmaI/netI 0.1108
_diffrn_reflns_limit_h_max 21
_diffrn_reflns_limit_h_min -22
_diffrn_reflns_limit_k_max 22
_diffrn_reflns_limit_k_min -22
_diffrn_reflns_limit_l_max 21
_diffrn_reflns_limit_l_min -21
_diffrn_reflns_number 20074
_diffrn_reflns_theta_full 25.02
_diffrn_reflns_theta_max 25.02
_diffrn_reflns_theta_min 1.54
_diffrn_standards_decay_% <2
_exptl_absorpt_coefficient_mu 0.329
_exptl_absorpt_correction_T_max 0.983
_exptl_absorpt_correction_T_min 0.904
_exptl_absorpt_correction_type numerical
_exptl_absorpt_process_details 'face indexed (Sheldrick, 1997)'
_exptl_crystal_colour purple
_exptl_crystal_density_diffrn 1.246
_exptl_crystal_density_method 'not measured'
_exptl_crystal_description block
_exptl_crystal_F_000 2520
_exptl_crystal_size_max 0.28
_exptl_crystal_size_mid 0.05
_exptl_crystal_size_min 0.04
_refine_diff_density_max 0.297
_refine_diff_density_min -0.286
_refine_diff_density_rms 0.047
_refine_ls_extinction_method none
_refine_ls_goodness_of_fit_ref 0.931
_refine_ls_hydrogen_treatment 'fixed with a riding model'
_refine_ls_matrix_type full
_refine_ls_number_parameters 403
_refine_ls_number_reflns 5632
_refine_ls_number_restraints 0
_refine_ls_restrained_S_all 0.931
_refine_ls_R_factor_all 0.1377
_refine_ls_R_factor_gt 0.055
_refine_ls_shift/su_max 0.019
_refine_ls_shift/su_mean 0.001
_refine_ls_structure_factor_coef Fsqd
_refine_ls_weighting_details
; calc 
w = 1/[\s^2^(Fo^2^)+(0.04Fo^2^)^2^] 
;
_refine_ls_weighting_scheme calc
_refine_ls_wR_factor_gt 0.1024
_refine_ls_wR_factor_ref 0.120
_reflns_number_gt 2677
_reflns_number_total 5632
_reflns_threshold_expression >2sigma(I)
_cod_data_source_file ic000127p_2.cif
_cod_data_source_block cmpd2
_cod_depositor_comments
;
The following automatic conversions were performed:

'_symmetry_cell_setting' value 'Monoclinic' changed to 'monoclinic'
according to the built-in table from CIF Core dictionary named
'cif_core.dic' version 2.4.1 from 2010-06-29.

Automatic conversion script
Id: cif_fix_values 1646 2011-03-28 12:23:43Z adriana 
;
_cod_original_sg_symbol_H-M 'C 2/c'
_cod_database_code 4321256

loop_
_symmetry_equiv_pos_as_xyz
'x, y, z'
'-x, y, -z+1/2'
'x+1/2, y+1/2, z'
'-x+1/2, y+1/2, -z+1/2'
'-x, -y, -z'
'x, -y, z-1/2'
'-x+1/2, -y+1/2, -z'
'x+1/2, -y+1/2, z-1/2'

loop_
_atom_site_label
_atom_site_type_symbol
_atom_site_fract_x
_atom_site_fract_y
_atom_site_fract_z
_atom_site_U_iso_or_equiv
_atom_site_adp_type
_atom_site_occupancy
_atom_site_symmetry_multiplicity
_atom_site_calc_flag
_atom_site_refinement_flags
_atom_site_disorder_assembly
_atom_site_disorder_group
Co1 Co 0.5000 -0.13893(3) 0.2500 0.0390(2) Uani 1 2 d S . .
N1 N 0.59586(15) -0.14099(13) 0.20560(15) 0.0381(7) Uani 1 1 d . A .
N2 N 0.45464(16) -0.13837(13) 0.15151(14) 0.0383(7) Uani 1 1 d . A .
N3 N 0.60234(19) -0.24877(17) -0.00259(17) 0.0684(11) Uani 1 1 d . A .
H3B H 0.5850 -0.2445 0.0415 0.082 Uiso 1 1 calc R . .
N4 N 0.26219(17) -0.27854(16) 0.13862(17) 0.0599(9) Uani 1 1 d . . .
H4B H 0.3083 -0.2723 0.1460 0.072 Uiso 1 1 calc R . .
C1 C 0.6614(2) -0.14907(16) 0.2407(2) 0.0401(9) Uani 1 1 d . . .
C2 C 0.7187(2) -0.15236(17) 0.1892(2) 0.0481(10) Uani 1 1 d . A .
H2A H 0.7680 -0.1586 0.1998 0.058 Uiso 1 1 calc R . .
C3 C 0.6881(2) -0.14475(17) 0.1226(2) 0.0496(10) Uani 1 1 d . . .
H3A H 0.7123 -0.1440 0.0774 0.060 Uiso 1 1 calc R A .
C4 C 0.6128(2) -0.13808(17) 0.13255(19) 0.0404(9) Uani 1 1 d . A .
C5 C 0.5627(2) -0.13048(17) 0.07556(19) 0.0412(9) Uani 1 1 d . . .
C6 C 0.4889(2) -0.13220(16) 0.08570(19) 0.0410(9) Uani 1 1 d . A .
C7 C 0.4360(2) -0.13355(18) 0.0273(2) 0.0482(10) Uani 1 1 d . . .
H7A H 0.4456 -0.1299 -0.0233 0.058 Uiso 1 1 calc R A .
C8 C 0.3715(2) -0.14079(18) 0.05692(19) 0.0474(9) Uani 1 1 d . A .
H8A H 0.3270 -0.1435 0.0316 0.057 Uiso 1 1 calc R . .
C9 C 0.3824(2) -0.14366(17) 0.13442(19) 0.0400(9) Uani 1 1 d . . .
C10 C 0.3272(2) -0.14986(16) 0.18441(19) 0.0388(9) Uani 1 1 d . . .
C11 C 0.5900(2) -0.12479(18) -0.0005(2) 0.0446(10) Uani 1 1 d . A .
C12 C 0.5964(2) -0.0597(2) -0.0336(2) 0.0553(11) Uani 1 1 d . . .
H12A H 0.5831 -0.0189 -0.0077 0.066 Uiso 1 1 calc R A .
C13 C 0.6218(2) -0.0535(2) -0.1038(2) 0.0630(12) Uani 1 1 d . A .
H13A H 0.6253 -0.0090 -0.1263 0.076 Uiso 1 1 calc R . .
C14 C 0.6418(2) -0.1126(3) -0.1405(2) 0.0635(12) Uani 1 1 d . . .
H14A H 0.6603 -0.1083 -0.1882 0.076 Uiso 1 1 calc R A .
C15 C 0.6357(2) -0.1788(2) -0.1096(2) 0.0593(11) Uani 1 1 d . A .
H15A H 0.6491 -0.2193 -0.1360 0.071 Uiso 1 1 calc R . .
C16 C 0.6098(2) -0.1844(2) -0.0392(2) 0.0535(11) Uani 1 1 d . . .
C22 C 0.2517(2) -0.15367(18) 0.15525(19) 0.0446(10) Uani 1 1 d . . .
C23 C 0.2113(3) -0.0927(2) 0.1511(2) 0.0702(13) Uani 1 1 d . A .
H23A H 0.2318 -0.0495 0.1659 0.084 Uiso 1 1 calc R . .
C24 C 0.1406(3) -0.0944(3) 0.1251(3) 0.0866(16) Uani 1 1 d . . .
H24A H 0.1128 -0.0529 0.1239 0.104 Uiso 1 1 calc R A .
C25 C 0.1121(3) -0.1563(3) 0.1015(3) 0.0875(16) Uani 1 1 d . A .
H42A H 0.0646 -0.1574 0.0827 0.105 Uiso 1 1 calc R . .
C26 C 0.1512(2) -0.2170(2) 0.1046(2) 0.0680(12) Uani 1 1 d . . .
H26A H 0.1306 -0.2594 0.0876 0.082 Uiso 1 1 calc R A .
C27 C 0.2212(2) -0.2169(2) 0.1327(2) 0.0517(11) Uani 1 1 d . A .
C17 C 0.6158(2) -0.3130(3) -0.0206(2) 0.0648(12) Uani 1 1 d . . .
C18 C 0.6074(2) -0.37094(19) 0.0348(2) 0.0512(10) Uani 1 1 d . A .
C19 C 0.5631(3) -0.4296(2) 0.0020(3) 0.1026(18) Uani 1 1 d . . .
H19A H 0.5153 -0.4120 -0.0105 0.154 Uiso 1 1 calc R A .
H19B H 0.5591 -0.4677 0.0373 0.154 Uiso 1 1 calc R . .
H19C H 0.5863 -0.4469 -0.0421 0.154 Uiso 1 1 calc R . .
C20 C 0.5715(3) -0.3469(2) 0.1035(3) 0.1018(18) Uani 1 1 d . . .
H20A H 0.5999 -0.3095 0.1261 0.153 Uiso 1 1 calc R A .
H20B H 0.5678 -0.3862 0.1375 0.153 Uiso 1 1 calc R . .
H20C H 0.5236 -0.3293 0.0916 0.153 Uiso 1 1 calc R . .
C21 C 0.6821(2) -0.3984(2) 0.0534(3) 0.1012(17) Uani 1 1 d . . .
H21A H 0.7124 -0.3596 0.0699 0.152 Uiso 1 1 calc R A .
H21B H 0.7029 -0.4197 0.0100 0.152 Uiso 1 1 calc R . .
H21C H 0.6789 -0.4334 0.0921 0.152 Uiso 1 1 calc R . .
C28 C 0.2403(3) -0.3465(2) 0.1345(2) 0.0572(11) Uani 1 1 d . . .
C29 C 0.2965(2) -0.4021(2) 0.1464(3) 0.0625(12) Uani 1 1 d . . .
C30 C 0.3182(3) -0.4016(3) 0.2280(3) 0.114(2) Uani 1 1 d . . .
H30A H 0.3537 -0.4383 0.2373 0.171 Uiso 1 1 calc R . .
H30B H 0.2760 -0.4102 0.2577 0.171 Uiso 1 1 calc R . .
H30C H 0.3388 -0.3561 0.2407 0.171 Uiso 1 1 calc R . .
C31 C 0.3637(2) -0.3888(2) 0.1044(3) 0.0861(15) Uani 1 1 d . . .
H31A H 0.3989 -0.4252 0.1158 0.129 Uiso 1 1 calc R . .
H31B H 0.3832 -0.3430 0.1179 0.129 Uiso 1 1 calc R . .
H31C H 0.3527 -0.3895 0.0521 0.129 Uiso 1 1 calc R . .
C32 C 0.2643(3) -0.4724(2) 0.1274(4) 0.169(3) Uani 1 1 d . . .
H32A H 0.2986 -0.5095 0.1394 0.254 Uiso 1 1 calc R . .
H32B H 0.2529 -0.4739 0.0752 0.254 Uiso 1 1 calc R . .
H32C H 0.2206 -0.4794 0.1553 0.254 Uiso 1 1 calc R . .
O1 O 0.6386(2) -0.32824(17) -0.0829(2) 0.1185(13) Uani 1 1 d . A .
O2 O 0.17840(18) -0.36116(15) 0.12024(19) 0.0971(11) Uani 1 1 d . . .
O3 O 0.44892(15) -0.27151(12) 0.22334(15) 0.0619(8) Uani 1 1 d . . .
N5 N 0.5000 -0.2392(2) 0.2500 0.0411(11) Uani 1 2 d S . .
N6 N 0.4909(5) -0.03418(18) 0.2560(6) 0.0317(14) Uiso 0.50 1 d PG A -2
C33 C 0.4482(4) 0.0046(3) 0.2999(5) 0.048(3) Uani 0.50 1 d PG A -2
H33A H 0.4152 -0.0131 0.3341 0.058 Uiso 0.50 1 calc PR A -2
C34 C 0.4613(6) 0.0734(2) 0.2861(7) 0.042(5) Uani 0.50 1 d PG A -2
H34A H 0.4389 0.1120 0.3090 0.051 Uiso 0.50 1 calc PR A -2
N7 N 0.5121(6) 0.0770(3) 0.2337(7) 0.036(4) Uani 0.50 1 d PG A -2
C35 C 0.5304(4) 0.0105(3) 0.2151(5) 0.039(3) Uani 0.50 1 d PG A -2
H35A H 0.5646 -0.0024 0.1797 0.047 Uiso 0.50 1 calc PR A -2
C36 C 0.5383(4) 0.1391(3) 0.1968(4) 0.050(2) Uani 0.50 1 d P A -2
H36A H 0.5176 0.1809 0.2191 0.074 Uiso 0.50 1 calc PR A -2
H36B H 0.5244 0.1372 0.1452 0.074 Uiso 0.50 1 calc PR A -2
H36C H 0.5905 0.1411 0.2011 0.074 Uiso 0.50 1 calc PR A -2

loop_
_atom_site_aniso_label
_atom_site_aniso_U_11
_atom_site_aniso_U_22
_atom_site_aniso_U_33
_atom_site_aniso_U_23
_atom_site_aniso_U_13
_atom_site_aniso_U_12
Co1 0.0495(5) 0.0294(4) 0.0379(4) 0.000 -0.0060(4) 0.000
N1 0.043(2) 0.0320(15) 0.0388(19) 0.0041(14) -0.0029(15) 0.0011(15)
N2 0.053(2) 0.0273(14) 0.0340(17) -0.0003(14) -0.0025(16) -0.0040(15)
N3 0.123(3) 0.042(2) 0.040(2) -0.0048(17) 0.021(2) -0.005(2)
N4 0.042(2) 0.049(2) 0.089(3) -0.0136(19) -0.0110(19) -0.0023(18)
C1 0.048(3) 0.030(2) 0.043(2) 0.0033(17) -0.001(2) -0.0055(18)
C2 0.046(3) 0.045(2) 0.053(3) 0.002(2) -0.001(2) -0.0071(19)
C3 0.050(3) 0.050(2) 0.048(3) 0.005(2) 0.002(2) -0.009(2)
C4 0.048(3) 0.0330(19) 0.040(2) 0.0069(19) -0.002(2) -0.006(2)
C5 0.054(3) 0.033(2) 0.037(2) 0.0005(17) 0.000(2) -0.0097(19)
C6 0.057(3) 0.0277(19) 0.038(2) 0.0024(17) -0.005(2) -0.0114(19)
C7 0.058(3) 0.053(2) 0.034(2) 0.004(2) -0.006(2) -0.009(2)
C8 0.055(3) 0.048(2) 0.039(2) 0.000(2) -0.008(2) -0.005(2)
C9 0.046(3) 0.0319(19) 0.042(2) -0.0005(18) -0.012(2) -0.0023(19)
C10 0.050(3) 0.026(2) 0.041(2) 0.0014(17) -0.005(2) 0.0044(17)
C11 0.052(3) 0.045(2) 0.036(2) 0.0060(19) -0.0072(19) -0.0124(19)
C12 0.059(3) 0.054(2) 0.052(3) 0.015(2) -0.008(2) -0.008(2)
C13 0.064(3) 0.070(3) 0.055(3) 0.030(3) -0.007(2) -0.012(2)
C14 0.049(3) 0.102(4) 0.040(3) 0.016(3) -0.003(2) -0.017(3)
C15 0.061(3) 0.075(3) 0.042(3) 0.003(2) 0.003(2) -0.011(2)
C16 0.064(3) 0.056(3) 0.041(3) 0.008(2) 0.001(2) -0.014(2)
C22 0.050(3) 0.043(2) 0.041(2) 0.0057(18) -0.0047(19) 0.001(2)
C23 0.066(4) 0.052(3) 0.092(4) 0.018(2) -0.020(3) 0.007(2)
C24 0.070(4) 0.068(3) 0.122(5) 0.029(3) -0.026(3) 0.010(3)
C25 0.064(3) 0.086(4) 0.111(4) 0.024(3) -0.037(3) 0.002(3)
C26 0.061(3) 0.064(3) 0.078(3) -0.004(2) -0.016(3) -0.004(3)
C27 0.048(3) 0.056(3) 0.051(3) 0.000(2) -0.009(2) 0.000(2)
C17 0.076(4) 0.073(3) 0.046(3) -0.009(3) 0.004(2) -0.006(3)
C18 0.052(3) 0.046(2) 0.056(3) -0.001(2) -0.001(2) 0.001(2)
C19 0.120(5) 0.064(3) 0.123(4) 0.016(3) -0.055(4) -0.018(3)
C20 0.150(5) 0.064(3) 0.093(4) 0.024(3) 0.046(4) 0.011(3)
C21 0.063(4) 0.112(4) 0.129(5) 0.031(3) -0.012(3) -0.002(3)
C28 0.054(3) 0.057(3) 0.060(3) -0.014(2) -0.002(2) -0.018(2)
C29 0.058(3) 0.051(3) 0.080(3) -0.016(2) 0.015(3) -0.002(2)
C30 0.105(5) 0.132(5) 0.105(5) 0.043(4) 0.033(4) 0.055(4)
C31 0.076(4) 0.081(3) 0.102(4) -0.013(3) 0.023(3) 0.002(3)
C32 0.086(4) 0.057(3) 0.366(10) -0.064(5) 0.012(5) -0.022(3)
O1 0.175(4) 0.094(3) 0.087(3) -0.005(2) 0.034(3) 0.020(2)
O2 0.076(2) 0.068(2) 0.146(3) 0.002(2) -0.036(2) -0.0188(19)
O3 0.070(2) 0.0390(15) 0.076(2) -0.0061(14) -0.0066(16) -0.0106(14)
N5 0.048(3) 0.033(3) 0.043(3) 0.000 0.004(2) 0.000
C33 0.073(8) 0.020(5) 0.050(6) -0.005(4) -0.009(5) -0.002(5)
C34 0.051(12) 0.045(6) 0.031(9) 0.001(4) -0.002(7) -0.004(5)
N7 0.041(9) 0.028(3) 0.039(9) -0.001(4) 0.003(8) 0.001(4)
C35 0.034(6) 0.038(6) 0.045(6) -0.013(5) -0.010(4) 0.004(5)
C36 0.060(6) 0.039(4) 0.049(5) 0.010(4) 0.001(4) -0.012(4)

loop_
_atom_type_symbol
_atom_type_description
_atom_type_scat_dispersion_real
_atom_type_scat_dispersion_imag
_atom_type_scat_source
C C 0.0033 0.0016 'International Tables Vol C Tables 4.2.6.8 and 6.1.1.4'
H H 0.0000 0.0000 'International Tables Vol C Tables 4.2.6.8 and 6.1.1.4'
N N 0.0061 0.0033 'International Tables Vol C Tables 4.2.6.8 and 6.1.1.4'
O O 0.0106 0.0060 'International Tables Vol C Tables 4.2.6.8 and 6.1.1.4'
Co Co 0.3494 0.9721 'International Tables Vol C Tables 4.2.6.8 and 6.1.1.4'

loop_
_geom_angle_atom_site_label_1
_geom_angle_atom_site_label_2
_geom_angle_atom_site_label_3
_geom_angle
_geom_angle_site_symmetry_1
_geom_angle_site_symmetry_3
_geom_angle_publ_flag
N5 Co1 N1 88.86(8) . 2_655 yes
N5 Co1 N1 88.86(8) . . yes
N1 Co1 N1 177.72(15) 2_655 . yes
N5 Co1 N2 90.31(8) . 2_655 yes
N1 Co1 N2 90.26(11) 2_655 2_655 yes
N1 Co1 N2 89.75(11) . 2_655 yes
N5 Co1 N2 90.31(8) . . yes
N1 Co1 N2 89.75(11) 2_655 . yes
N1 Co1 N2 90.26(11) . . yes
N2 Co1 N2 179.38(15) 2_655 . yes
N5 Co1 N6 174.2(2) . 2_655 yes
N1 Co1 N6 96.9(3) 2_655 2_655 yes
N1 Co1 N6 85.4(2) . 2_655 yes
N2 Co1 N6 90.5(3) 2_655 2_655 yes
N2 Co1 N6 88.9(3) . 2_655 yes
N5 Co1 N6 174.2(2) . . yes
N1 Co1 N6 85.4(2) 2_655 . yes
N1 Co1 N6 96.9(3) . . yes
N2 Co1 N6 88.9(3) 2_655 . yes
N2 Co1 N6 90.5(3) . . yes
N6 Co1 N6 11.6(5) 2_655 . yes
C4 N1 C1 104.1(3) . . yes
C4 N1 Co1 128.2(2) . . yes
C1 N1 Co1 127.6(2) . . yes
C6 N2 C9 105.6(3) . . yes
C6 N2 Co1 126.8(2) . . yes
C9 N2 Co1 127.5(2) . . yes
C17 N3 C16 133.2(4) . . yes
C28 N4 C27 129.1(4) . . yes
N1 C1 C10 125.9(3) . 2_655 yes
N1 C1 C2 111.1(3) . . yes
C10 C1 C2 122.9(4) 2_655 . yes
C3 C2 C1 106.3(3) . . yes
C2 C3 C4 107.5(3) . . yes
N1 C4 C5 124.6(3) . . yes
N1 C4 C3 111.0(3) . . yes
C5 C4 C3 124.4(3) . . yes
C6 C5 C4 123.4(3) . . yes
C6 C5 C11 118.4(3) . . yes
C4 C5 C11 118.0(3) . . yes
N2 C6 C5 126.1(3) . . yes
N2 C6 C7 109.1(3) . . yes
C5 C6 C7 124.6(3) . . yes
C8 C7 C6 108.2(3) . . yes
C7 C8 C9 106.8(4) . . yes
N2 C9 C10 125.7(3) . . yes
N2 C9 C8 110.4(3) . . yes
C10 C9 C8 123.9(4) . . yes
C1 C10 C9 123.0(3) 2_655 . yes
C1 C10 C22 119.0(3) 2_655 . yes
C9 C10 C22 117.9(3) . . yes
C12 C11 C16 118.9(4) . . yes
C12 C11 C5 120.3(3) . . yes
C16 C11 C5 120.8(3) . . yes
C13 C12 C11 121.0(4) . . yes
C14 C13 C12 119.1(4) . . yes
C13 C14 C15 121.7(4) . . yes
C16 C15 C14 118.7(4) . . yes
C15 C16 C11 120.6(4) . . yes
C15 C16 N3 123.2(4) . . yes
C11 C16 N3 116.2(3) . . yes
C23 C22 C27 119.3(4) . . yes
C23 C22 C10 119.0(3) . . yes
C27 C22 C10 121.6(3) . . yes
C22 C23 C24 120.6(4) . . yes
C25 C24 C23 119.4(4) . . yes
C24 C25 C26 120.9(5) . . yes
C25 C26 C27 120.7(4) . . yes
C22 C27 C26 119.0(4) . . yes
C22 C27 N4 118.8(4) . . yes
C26 C27 N4 122.2(4) . . yes
O1 C17 N3 121.2(4) . . yes
O1 C17 C18 118.6(4) . . yes
N3 C17 C18 120.1(4) . . yes
C20 C18 C17 112.9(3) . . yes
C20 C18 C19 108.2(4) . . yes
C17 C18 C19 109.6(3) . . yes
C20 C18 C21 109.5(4) . . yes
C17 C18 C21 107.5(4) . . yes
C19 C18 C21 109.2(4) . . yes
O2 C28 N4 121.0(4) . . yes
O2 C28 C29 121.8(4) . . yes
N4 C28 C29 117.1(4) . . yes
C31 C29 C28 113.0(4) . . yes
C31 C29 C32 111.5(4) . . yes
C28 C29 C32 108.6(4) . . yes
C31 C29 C30 106.5(4) . . yes
C28 C29 C30 108.0(3) . . yes
C32 C29 C30 109.1(5) . . yes
O3 N5 O3 119.8(4) 2_655 . yes
O3 N5 Co1 120.1(2) 2_655 . yes
O3 N5 Co1 120.1(2) . . yes
C33 N6 C35 108.0 . . yes
C33 N6 Co1 128.7(5) . . yes
C35 N6 Co1 123.2(5) . . yes
N6 C33 C34 108.0 . . yes
N7 C34 C33 108.0 . . yes
C34 N7 C35 108.0 . . yes
C34 N7 C36 127.8(6) . . yes
C35 N7 C36 123.9(6) . . yes
N6 C35 N7 108.0 . . yes

loop_
_geom_bond_atom_site_label_1
_geom_bond_atom_site_label_2
_geom_bond_distance
_geom_bond_site_symmetry_2
_geom_bond_publ_flag
Co1 N5 1.898(4) . yes
Co1 N1 1.959(3) 2_655 yes
Co1 N1 1.959(3) . yes
Co1 N2 1.969(3) 2_655 yes
Co1 N2 1.969(3) . yes
Co1 N6 1.994(3) 2_655 yes
Co1 N6 1.994(3) . yes
N1 C4 1.369(4) . yes
N1 C1 1.373(4) . yes
N2 C6 1.365(4) . yes
N2 C9 1.374(4) . yes
N3 C17 1.285(5) . yes
N3 C16 1.397(4) . yes
N4 C28 1.351(4) . yes
N4 C27 1.395(4) . yes
C1 C10 1.374(4) 2_655 yes
C1 C2 1.425(5) . yes
C2 C3 1.338(5) . yes
C3 C4 1.414(5) . yes
C4 C5 1.390(5) . yes
C5 C6 1.382(5) . yes
C5 C11 1.482(5) . yes
C6 C7 1.436(5) . yes
C7 C8 1.325(5) . yes
C8 C9 1.422(4) . yes
C9 C10 1.381(4) . yes
C10 C1 1.374(4) 2_655 yes
C10 C22 1.491(5) . yes
C11 C12 1.378(4) . yes
C11 C16 1.382(5) . yes
C12 C13 1.370(5) . yes
C13 C14 1.357(5) . yes
C14 C15 1.380(5) . yes
C15 C16 1.375(5) . yes
C22 C23 1.378(5) . yes
C22 C27 1.384(5) . yes
C23 C24 1.386(5) . yes
C24 C25 1.355(6) . yes
C25 C26 1.358(5) . yes
C26 C27 1.389(5) . yes
C17 O1 1.248(4) . yes
C17 C18 1.498(5) . yes
C18 C20 1.493(5) . yes
C18 C19 1.501(5) . yes
C18 C21 1.511(5) . yes
C28 O2 1.205(4) . yes
C28 C29 1.496(5) . yes
C29 C31 1.488(5) . yes
C29 C32 1.497(5) . yes
C29 C30 1.533(6) . yes
O3 N5 1.223(3) . yes
N5 O3 1.223(3) 2_655 yes
N6 C33 1.348(3) . yes
N6 C35 1.348(3) . yes
C33 C34 1.348(3) . yes
C34 N7 1.348(3) . yes
N7 C35 1.349(3) . yes
N7 C36 1.441(7) . yes
